data_4067202
loop_
_publ_author_name
'Dureen, Meghan A.'
'Brown, Christopher C.'
'Stephan, Douglas W.'

_publ_section_title
;
 Deprotonation and Addition Reactions of Frustrated Lewis Pairs with
 Alkynes
;
_journal_issue 23
_journal_name_full Organometallics
_journal_page_first 6594
_journal_paper_doi 10.1021/om1009044
_journal_volume 29
_journal_year 2010
_chemical_formula_sum 'C38 H48 B P'
_chemical_formula_weight 546.54
_chemical_name_systematic
; 
 ? 
;
_space_group_IT_number 14
_symmetry_cell_setting monoclinic
_symmetry_space_group_name_Hall '-P 2ybc'
_symmetry_space_group_name_H-M 'P 1 21/c 1'
_atom_sites_solution_hydrogens geom
_atom_sites_solution_primary direct
_atom_sites_solution_secondary difmap
_audit_creation_method SHELXL-97
_cell_angle_alpha 90.00
_cell_angle_beta 103.184(5)
_cell_angle_gamma 90.00
_cell_formula_units_Z 4
_cell_length_a 12.3110(11)
_cell_length_b 13.8672(13)
_cell_length_c 19.2209(16)
_cell_measurement_temperature 150(2)
_cell_volume 3194.9(5)
_computing_structure_refinement 'SHELXL-97 (Sheldrick, 1997)'
_computing_structure_solution 'SHELXS-97 (Sheldrick, 1990)'
_diffrn_ambient_temperature 150(2)
_diffrn_measured_fraction_theta_full 0.995
_diffrn_measured_fraction_theta_max 0.995
_diffrn_radiation_monochromator graphite
_diffrn_radiation_source 'fine-focus sealed tube'
_diffrn_radiation_type MoK\a
_diffrn_radiation_wavelength 0.71073
_diffrn_reflns_av_R_equivalents 0.0686
_diffrn_reflns_av_sigmaI/netI 0.0589
_diffrn_reflns_limit_h_max 14
_diffrn_reflns_limit_h_min -15
_diffrn_reflns_limit_k_max 18
_diffrn_reflns_limit_k_min -17
_diffrn_reflns_limit_l_max 24
_diffrn_reflns_limit_l_min -24
_diffrn_reflns_number 52184
_diffrn_reflns_theta_full 27.54
_diffrn_reflns_theta_max 27.54
_diffrn_reflns_theta_min 1.83
_exptl_absorpt_coefficient_mu 0.111
_exptl_absorpt_correction_T_max 0.9890
_exptl_absorpt_correction_T_min 0.9571
_exptl_absorpt_correction_type empirical
_exptl_crystal_density_diffrn 1.136
_exptl_crystal_density_method 'not measured'
_exptl_crystal_F_000 1184
_exptl_crystal_size_max 0.40
_exptl_crystal_size_mid 0.20
_exptl_crystal_size_min 0.10
_refine_diff_density_max 0.339
_refine_diff_density_min -0.275
_refine_diff_density_rms 0.046
_refine_ls_extinction_method none
_refine_ls_goodness_of_fit_ref 1.002
_refine_ls_hydrogen_treatment mixed
_refine_ls_matrix_type full
_refine_ls_number_parameters 374
_refine_ls_number_reflns 7315
_refine_ls_number_restraints 0
_refine_ls_restrained_S_all 1.002
_refine_ls_R_factor_all 0.0875
_refine_ls_R_factor_gt 0.0456
_refine_ls_shift/su_max 0.001
_refine_ls_shift/su_mean 0.000
_refine_ls_structure_factor_coef Fsqd
_refine_ls_weighting_details 'calc w=1/[\s^2^(Fo^2^)+(0.0408P)^2^+0.9330P] where P=(Fo^2^+2Fc^2^)/3'
_refine_ls_weighting_scheme calc
_refine_ls_wR_factor_gt 0.0925
_refine_ls_wR_factor_ref 0.1077
_reflns_number_gt 4870
_reflns_number_total 7315
_reflns_threshold_expression >2sigma(I)
_cod_data_source_file om1009044_si_002.cif
_cod_data_source_block '[tBu3PH][PhCCBPh3]'
_cod_original_sg_symbol_H-M P2(1)/c
_cod_database_code 4067202

loop_
_symmetry_equiv_pos_as_xyz
'x, y, z'
'-x, y+1/2, -z+1/2'
'-x, -y, -z'
'x, -y-1/2, z-1/2'

loop_
_atom_site_label
_atom_site_type_symbol
_atom_site_fract_x
_atom_site_fract_y
_atom_site_fract_z
_atom_site_U_iso_or_equiv
_atom_site_adp_type
_atom_site_occupancy
_atom_site_symmetry_multiplicity
_atom_site_calc_flag
_atom_site_refinement_flags
P1 P 0.35312(3) 0.76137(3) 0.07216(2) 0.01854(11) Uani 1 1 d .
C2 C 0.52329(14) 0.76280(13) 0.38032(9) 0.0248(4) Uani 1 1 d .
C3 C 0.40316(13) 0.76391(12) 0.36716(8) 0.0221(4) Uani 1 1 d .
C115 C 0.80647(13) 0.85154(12) 0.37854(8) 0.0210(4) Uani 1 1 d .
C1 C 0.62391(14) 0.76069(12) 0.39402(9) 0.0241(4) Uani 1 1 d .
C14 C 0.91474(13) 0.63795(12) 0.39075(9) 0.0253(4) Uani 1 1 d .
H14A H 0.9645 0.6694 0.4291 0.030 Uiso 1 1 calc R
C4 C 0.34424(14) 0.84966(13) 0.36718(9) 0.0265(4) Uani 1 1 d .
H4A H 0.3836 0.9091 0.3740 0.032 Uiso 1 1 calc R
C31 C 0.20931(13) 0.77507(12) 0.08716(8) 0.0214(4) Uani 1 1 d .
C21 C 0.79819(12) 0.75364(12) 0.50102(8) 0.0200(3) Uani 1 1 d .
C9 C 0.80178(13) 0.66537(12) 0.37410(8) 0.0203(4) Uani 1 1 d .
C20 C 0.90262(14) 0.90222(12) 0.41186(9) 0.0254(4) Uani 1 1 d .
H20A H 0.9394 0.8849 0.4592 0.031 Uiso 1 1 calc R
C18 C 0.89498(16) 1.00424(13) 0.30989(10) 0.0319(4) Uani 1 1 d .
H18A H 0.9244 1.0554 0.2869 0.038 Uiso 1 1 calc R
C12 C 0.88686(15) 0.52033(13) 0.29644(9) 0.0291(4) Uani 1 1 d .
H12A H 0.9154 0.4721 0.2703 0.035 Uiso 1 1 calc R
C19 C 0.94639(15) 0.97690(13) 0.37847(10) 0.0302(4) Uani 1 1 d .
H19A H 1.0120 1.0092 0.4030 0.036 Uiso 1 1 calc R
C22 C 0.83306(14) 0.66990(13) 0.54026(9) 0.0258(4) Uani 1 1 d .
H22A H 0.8369 0.6114 0.5152 0.031 Uiso 1 1 calc R
C16 C 0.75740(15) 0.88128(13) 0.30888(9) 0.0281(4) Uani 1 1 d .
H16A H 0.6922 0.8489 0.2837 0.034 Uiso 1 1 calc R
C27 C 0.42125(14) 0.64305(12) 0.09997(9) 0.0234(4) Uani 1 1 d .
B1 B 0.75846(15) 0.75711(14) 0.41345(10) 0.0213(4) Uani 1 1 d .
C11 C 0.77559(15) 0.54531(13) 0.27844(9) 0.0283(4) Uani 1 1 d .
H11A H 0.7270 0.5146 0.2392 0.034 Uiso 1 1 calc R
C13 C 0.95618(15) 0.56689(13) 0.35330(10) 0.0291(4) Uani 1 1 d .
H13A H 1.0329 0.5499 0.3668 0.035 Uiso 1 1 calc R
C26 C 0.79403(14) 0.83616(13) 0.54218(9) 0.0260(4) Uani 1 1 d .
H26A H 0.7702 0.8950 0.5183 0.031 Uiso 1 1 calc R
C25 C 0.82312(15) 0.83610(14) 0.61646(9) 0.0312(4) Uani 1 1 d .
H25A H 0.8194 0.8942 0.6420 0.037 Uiso 1 1 calc R
C8 C 0.34228(14) 0.67845(13) 0.35589(9) 0.0282(4) Uani 1 1 d .
H8A H 0.3801 0.6189 0.3552 0.034 Uiso 1 1 calc R
C34 C 0.20592(15) 0.75492(14) 0.16534(9) 0.0303(4) Uani 1 1 d .
H34A H 0.1299 0.7648 0.1716 0.045 Uiso 1 1 calc R
H34B H 0.2570 0.7990 0.1968 0.045 Uiso 1 1 calc R
H34C H 0.2288 0.6882 0.1774 0.045 Uiso 1 1 calc R
C33 C 0.16568(14) 0.87702(13) 0.06587(10) 0.0288(4) Uani 1 1 d .
H33A H 0.0868 0.8810 0.0674 0.043 Uiso 1 1 calc R
H33B H 0.1737 0.8912 0.0173 0.043 Uiso 1 1 calc R
H33C H 0.2087 0.9240 0.0992 0.043 Uiso 1 1 calc R
C23 C 0.86244(15) 0.66882(14) 0.61470(9) 0.0316(4) Uani 1 1 d .
H23A H 0.8862 0.6103 0.6391 0.038 Uiso 1 1 calc R
C28 C 0.33571(15) 0.56108(13) 0.08151(10) 0.0339(5) Uani 1 1 d .
H28A H 0.3742 0.4989 0.0897 0.051 Uiso 1 1 calc R
H28B H 0.2965 0.5661 0.0312 0.051 Uiso 1 1 calc R
H28C H 0.2818 0.5659 0.1118 0.051 Uiso 1 1 calc R
C5 C 0.22887(14) 0.84985(14) 0.35742(9) 0.0315(4) Uani 1 1 d .
H5A H 0.1903 0.9090 0.3580 0.038 Uiso 1 1 calc R
C37 C 0.44920(15) 0.89559(14) 0.17859(10) 0.0351(5) Uani 1 1 d .
H37A H 0.5016 0.9490 0.1929 0.053 Uiso 1 1 calc R
H37B H 0.4736 0.8400 0.2097 0.053 Uiso 1 1 calc R
H37C H 0.3746 0.9155 0.1829 0.053 Uiso 1 1 calc R
C10 C 0.73393(14) 0.61519(12) 0.31740(8) 0.0245(4) Uani 1 1 d .
H10A H 0.6564 0.6293 0.3050 0.029 Uiso 1 1 calc R
C32 C 0.12940(14) 0.70536(13) 0.03756(9) 0.0273(4) Uani 1 1 d .
H32A H 0.0525 0.7187 0.0406 0.041 Uiso 1 1 calc R
H32B H 0.1486 0.6387 0.0524 0.041 Uiso 1 1 calc R
H32C H 0.1364 0.7144 -0.0118 0.041 Uiso 1 1 calc R
C7 C 0.22728(15) 0.67928(15) 0.34575(9) 0.0341(5) Uani 1 1 d .
H7A H 0.1872 0.6202 0.3379 0.041 Uiso 1 1 calc R
C35 C 0.44561(14) 0.86784(12) 0.10065(9) 0.0266(4) Uani 1 1 d .
C30 C 0.47430(17) 0.64068(15) 0.18049(10) 0.0395(5) Uani 1 1 d .
H30A H 0.5059 0.5766 0.1937 0.059 Uiso 1 1 calc R
H30B H 0.4173 0.6547 0.2072 0.059 Uiso 1 1 calc R
H30C H 0.5336 0.6892 0.1918 0.059 Uiso 1 1 calc R
C6 C 0.17016(15) 0.76417(15) 0.34682(9) 0.0335(5) Uani 1 1 d .
H6A H 0.0913 0.7640 0.3403 0.040 Uiso 1 1 calc R
C36 C 0.40176(17) 0.95364(14) 0.05107(11) 0.0379(5) Uani 1 1 d .
H36A H 0.4563 1.0062 0.0603 0.057 Uiso 1 1 calc R
H36B H 0.3309 0.9760 0.0603 0.057 Uiso 1 1 calc R
H36C H 0.3902 0.9331 0.0011 0.057 Uiso 1 1 calc R
C29 C 0.51075(15) 0.62436(14) 0.05700(10) 0.0333(4) Uani 1 1 d .
H29A H 0.5379 0.5579 0.0650 0.050 Uiso 1 1 calc R
H29B H 0.5730 0.6692 0.0727 0.050 Uiso 1 1 calc R
H29C H 0.4782 0.6340 0.0060 0.050 Uiso 1 1 calc R
C17 C 0.79957(17) 0.95576(14) 0.27511(10) 0.0346(5) Uani 1 1 d .
H17A H 0.7630 0.9738 0.2279 0.042 Uiso 1 1 calc R
C24 C 0.85744(15) 0.75188(14) 0.65323(9) 0.0329(4) Uani 1 1 d .
H24A H 0.8772 0.7512 0.7040 0.039 Uiso 1 1 calc R
C38 C 0.56465(15) 0.84647(15) 0.09218(12) 0.0417(5) Uani 1 1 d .
H38A H 0.6099 0.9051 0.1020 0.063 Uiso 1 1 calc R
H38B H 0.5618 0.8248 0.0433 0.063 Uiso 1 1 calc R
H38C H 0.5980 0.7958 0.1259 0.063 Uiso 1 1 calc R
H1 H 0.3383(12) 0.7607(10) 0.0043(8) 0.014(4) Uiso 1 1 d .

loop_
_atom_site_aniso_label
_atom_site_aniso_U_11
_atom_site_aniso_U_22
_atom_site_aniso_U_33
_atom_site_aniso_U_23
_atom_site_aniso_U_13
_atom_site_aniso_U_12
P1 0.0162(2) 0.0210(2) 0.0184(2) -0.00052(18) 0.00393(16) -0.00070(18)
C2 0.0222(9) 0.0287(10) 0.0225(8) -0.0005(8) 0.0032(7) -0.0013(7)
C3 0.0182(8) 0.0307(10) 0.0172(8) -0.0002(7) 0.0036(6) -0.0015(7)
C115 0.0204(9) 0.0199(9) 0.0239(9) -0.0018(7) 0.0075(7) 0.0047(7)
C1 0.0262(9) 0.0241(9) 0.0215(8) 0.0000(7) 0.0047(7) -0.0015(7)
C14 0.0193(9) 0.0241(10) 0.0321(10) -0.0042(8) 0.0052(7) -0.0056(7)
C4 0.0247(9) 0.0274(10) 0.0268(9) 0.0043(8) 0.0046(7) -0.0008(8)
C31 0.0163(8) 0.0267(9) 0.0213(8) -0.0019(7) 0.0042(6) -0.0004(7)
C21 0.0115(7) 0.0243(9) 0.0249(8) -0.0002(7) 0.0055(6) -0.0016(7)
C9 0.0220(9) 0.0184(8) 0.0206(8) 0.0034(7) 0.0053(7) -0.0034(7)
C20 0.0192(9) 0.0265(10) 0.0305(9) 0.0048(8) 0.0054(7) 0.0038(7)
C18 0.0386(11) 0.0247(10) 0.0402(11) 0.0052(8) 0.0250(9) 0.0029(8)
C12 0.0387(11) 0.0219(10) 0.0325(10) -0.0022(8) 0.0201(9) -0.0036(8)
C19 0.0218(9) 0.0258(10) 0.0452(12) 0.0005(9) 0.0118(8) -0.0001(8)
C22 0.0241(9) 0.0251(10) 0.0293(9) 0.0023(8) 0.0085(7) 0.0013(7)
C16 0.0326(10) 0.0262(10) 0.0246(9) -0.0023(8) 0.0046(8) 0.0005(8)
C27 0.0224(9) 0.0233(9) 0.0234(9) 0.0024(7) 0.0028(7) 0.0042(7)
B1 0.0167(9) 0.0233(10) 0.0231(9) -0.0006(8) 0.0028(7) -0.0001(8)
C11 0.0379(11) 0.0266(10) 0.0206(9) -0.0022(8) 0.0073(8) -0.0057(8)
C13 0.0232(9) 0.0262(10) 0.0422(11) -0.0016(8) 0.0163(8) -0.0020(8)
C26 0.0252(9) 0.0247(9) 0.0289(9) 0.0015(8) 0.0080(7) 0.0012(7)
C25 0.0344(10) 0.0342(11) 0.0266(10) -0.0057(8) 0.0106(8) -0.0048(9)
C8 0.0286(10) 0.0296(10) 0.0282(9) -0.0050(8) 0.0104(8) -0.0028(8)
C34 0.0243(9) 0.0436(12) 0.0246(9) -0.0001(8) 0.0091(7) -0.0026(8)
C33 0.0221(9) 0.0303(10) 0.0338(10) -0.0048(8) 0.0058(8) 0.0037(8)
C23 0.0287(10) 0.0364(11) 0.0300(10) 0.0113(9) 0.0074(8) 0.0046(8)
C28 0.0359(11) 0.0213(10) 0.0446(11) 0.0026(8) 0.0098(9) 0.0000(8)
C5 0.0247(10) 0.0419(12) 0.0282(10) 0.0053(9) 0.0064(8) 0.0091(9)
C37 0.0280(10) 0.0351(11) 0.0393(11) -0.0129(9) 0.0019(8) -0.0059(8)
C10 0.0241(9) 0.0257(10) 0.0221(9) 0.0032(7) 0.0022(7) -0.0007(7)
C32 0.0180(9) 0.0327(10) 0.0292(9) -0.0022(8) 0.0015(7) -0.0041(7)
C7 0.0278(10) 0.0451(13) 0.0310(10) -0.0075(9) 0.0097(8) -0.0149(9)
C35 0.0207(9) 0.0249(10) 0.0351(10) -0.0053(8) 0.0083(7) -0.0055(7)
C30 0.0420(12) 0.0435(13) 0.0284(10) 0.0063(9) -0.0016(9) 0.0135(10)
C6 0.0163(9) 0.0592(14) 0.0250(9) -0.0005(9) 0.0046(7) -0.0040(9)
C36 0.0400(12) 0.0280(11) 0.0493(12) 0.0035(9) 0.0179(10) -0.0076(9)
C29 0.0299(10) 0.0292(10) 0.0424(11) -0.0020(9) 0.0114(9) 0.0067(8)
C17 0.0487(12) 0.0328(11) 0.0237(10) 0.0032(8) 0.0113(9) 0.0042(9)
C24 0.0275(10) 0.0492(13) 0.0216(9) 0.0021(9) 0.0050(7) -0.0036(9)
C38 0.0248(10) 0.0377(12) 0.0658(14) -0.0109(10) 0.0172(10) -0.0086(9)

loop_
_atom_type_symbol
_atom_type_description
_atom_type_scat_dispersion_real
_atom_type_scat_dispersion_imag
_atom_type_scat_source
C C 0.0033 0.0016 'International Tables Vol C Tables 4.2.6.8 and 6.1.1.4'
H H 0.0000 0.0000 'International Tables Vol C Tables 4.2.6.8 and 6.1.1.4'
B B 0.0013 0.0007 'International Tables Vol C Tables 4.2.6.8 and 6.1.1.4'
P P 0.1023 0.0942 'International Tables Vol C Tables 4.2.6.8 and 6.1.1.4'

loop_
_geom_angle_atom_site_label_1
_geom_angle_atom_site_label_2
_geom_angle_atom_site_label_3
_geom_angle
C27 P1 C31 115.19(8)
C27 P1 C35 114.02(8)
C31 P1 C35 114.21(8)
C1 C2 C3 177.43(18)
C8 C3 C4 117.69(15)
C8 C3 C2 120.80(16)
C4 C3 C2 121.48(16)
C16 C115 C20 115.17(16)
C16 C115 B1 120.59(15)
C20 C115 B1 124.00(14)
C2 C1 B1 179.16(18)
C13 C14 C9 122.45(16)
C5 C4 C3 121.19(17)
C33 C31 C34 110.00(14)
C33 C31 C32 106.10(13)
C34 C31 C32 109.52(14)
C33 C31 P1 109.82(11)
C34 C31 P1 111.73(11)
C32 C31 P1 109.51(11)
C22 C21 C26 114.88(15)
C22 C21 B1 124.07(15)
C26 C21 B1 120.99(14)
C10 C9 C14 115.27(15)
C10 C9 B1 123.33(14)
C14 C9 B1 121.10(14)
C19 C20 C115 122.62(16)
C19 C18 C17 118.79(17)
C11 C12 C13 118.66(17)
C18 C19 C20 120.30(17)
C23 C22 C21 122.60(17)
C17 C16 C115 122.88(17)
C28 C27 C30 109.18(15)
C28 C27 C29 106.73(14)
C30 C27 C29 110.14(14)
C28 C27 P1 110.20(11)
C30 C27 P1 111.57(12)
C29 C27 P1 108.90(12)
C1 B1 C9 110.11(13)
C1 B1 C115 109.10(13)
C9 B1 C115 104.27(13)
C1 B1 C21 106.74(13)
C9 B1 C21 113.57(13)
C115 B1 C21 113.03(13)
C12 C11 C10 120.45(16)
C12 C13 C14 120.58(17)
C25 C26 C21 123.11(16)
C24 C25 C26 120.21(17)
C7 C8 C3 120.77(17)
C24 C23 C22 120.65(17)
C6 C5 C4 120.17(18)
C11 C10 C9 122.54(16)
C6 C7 C8 121.03(18)
C37 C35 C38 109.55(15)
C37 C35 C36 109.70(15)
C38 C35 C36 106.88(15)
C37 C35 P1 111.32(12)
C38 C35 P1 110.36(12)
C36 C35 P1 108.93(12)
C7 C6 C5 119.14(16)
C16 C17 C18 120.24(17)
C23 C24 C25 118.54(16)

loop_
_geom_bond_atom_site_label_1
_geom_bond_atom_site_label_2
_geom_bond_distance
P1 C27 1.8645(17)
P1 C31 1.8674(16)
P1 C35 1.8686(17)
C2 C1 1.207(2)
C2 C3 1.443(2)
C3 C8 1.393(2)
C3 C4 1.393(2)
C115 C16 1.400(2)
C115 C20 1.400(2)
C115 B1 1.642(3)
C1 B1 1.613(2)
C14 C13 1.385(2)
C14 C9 1.406(2)
C4 C5 1.390(2)
C31 C33 1.534(2)
C31 C34 1.538(2)
C31 C32 1.544(2)
C21 C22 1.398(2)
C21 C26 1.399(2)
C21 B1 1.643(2)
C9 C10 1.398(2)
C9 B1 1.631(3)
C20 C19 1.390(2)
C18 C19 1.379(3)
C18 C17 1.386(3)
C12 C11 1.378(3)
C12 C13 1.383(2)
C22 C23 1.394(2)
C16 C17 1.383(3)
C27 C28 1.535(2)
C27 C30 1.537(2)
C27 C29 1.542(2)
C11 C10 1.392(2)
C26 C25 1.391(2)
C25 C24 1.380(3)
C8 C7 1.384(2)
C23 C24 1.378(3)
C5 C6 1.381(3)
C37 C35 1.537(2)
C7 C6 1.374(3)
C35 C38 1.540(2)
C35 C36 1.543(3)
